data_7236771
loop_
_publ_author_name
'Nakane, Yuta'
'Takeda, Takashi'
'Hoshino, Norihisa'
'Sakai, Ken-ichi'
'Akutagawa, Tomoyuki'

_publ_section_title
;
 Dual fluorescent zwitterionic organogels of a quinoxalinone derivative
 using cation--anion detection keys
;
_journal_issue 25
_journal_name_full 'Journal of Materials Chemistry C'
_journal_page_first 6234
_journal_paper_doi 10.1039/C7TC01242J
_journal_volume 5
_journal_year 2017
_chemical_formula_moiety 'C31 H49 F6 K N3 O8 P'
_chemical_formula_sum 'C31 H49 F6 K N3 O8 P'
_chemical_formula_weight 775.81
_space_group_crystal_system monoclinic
_space_group_IT_number 14
_space_group_name_Hall '-P 2ybc'
_space_group_name_H-M_alt 'P 1 21/c 1'
_atom_sites_solution_hydrogens geom
_atom_sites_solution_primary direct
_atom_sites_solution_secondary difmap
_audit_update_record
;
2017-03-21 deposited with the CCDC.
2017-05-18 downloaded from the CCDC.
;
_cell_angle_alpha 90.0000
_cell_angle_beta 93.207(3)
_cell_angle_gamma 90.0000
_cell_formula_units_Z 4
_cell_length_a 29.848(2)
_cell_length_b 8.1482(6)
_cell_length_c 15.0184(9)
_cell_measurement_reflns_used 4612
_cell_measurement_temperature 223
_cell_measurement_theta_max 67.57
_cell_measurement_theta_min 2.96
_cell_volume 3646.9(4)
_computing_cell_refinement 'RAPID AUTO'
_computing_data_collection 'RAPID AUTO (Rigaku, ????)'
_computing_data_reduction 'RAPID AUTO'
_computing_molecular_graphics 'CrystalStructure 4.1'
_computing_publication_material 'CrystalStructure 4.1 (Rigaku, 2014)'
_computing_structure_refinement 'SHELXL97 (Sheldrick, 2008)'
_computing_structure_solution 'SIR2004 (Burla, et al., 2005)'
_diffrn_ambient_temperature 223
_diffrn_detector_area_resol_mean 10.000
_diffrn_measured_fraction_theta_full 0.995
_diffrn_measured_fraction_theta_max 0.995
_diffrn_measurement_device_type 'Rigaku R-AXIS RAPID'
_diffrn_measurement_method \w
_diffrn_radiation_type 'Cu K\a'
_diffrn_radiation_wavelength 1.54187
_diffrn_reflns_av_R_equivalents 0.0746
_diffrn_reflns_Laue_measured_fraction_full 0.000
_diffrn_reflns_Laue_measured_fraction_max 0.000
_diffrn_reflns_limit_h_max 35
_diffrn_reflns_limit_h_min -35
_diffrn_reflns_limit_k_max 9
_diffrn_reflns_limit_k_min -9
_diffrn_reflns_limit_l_max 18
_diffrn_reflns_limit_l_min -18
_diffrn_reflns_number 39821
_diffrn_reflns_point_group_measured_fraction_full 0.000
_diffrn_reflns_point_group_measured_fraction_max 0.000
_diffrn_reflns_theta_full 68.140
_diffrn_reflns_theta_max 68.140
_diffrn_reflns_theta_min 2.966
_diffrn_standards_number 0
_exptl_absorpt_coefficient_mu 2.421
_exptl_absorpt_correction_T_max 0.785
_exptl_absorpt_correction_T_min 0.728
_exptl_absorpt_correction_type numerical
_exptl_absorpt_process_details 'NUMABS (Rigaku, 1999)'
_exptl_crystal_colour yellow
_exptl_crystal_density_diffrn 1.413
_exptl_crystal_density_method 'not measured'
_exptl_crystal_description platelet
_exptl_crystal_F_000 1632.00
_exptl_crystal_size_max 0.300
_exptl_crystal_size_mid 0.200
_exptl_crystal_size_min 0.100
_refine_diff_density_max 0.61
_refine_diff_density_min -0.47
_refine_ls_extinction_method none
_refine_ls_goodness_of_fit_ref 1.261
_refine_ls_hydrogen_treatment constr
_refine_ls_number_parameters 451
_refine_ls_number_reflns 6630
_refine_ls_number_restraints 80
_refine_ls_R_factor_all 0.2399
_refine_ls_R_factor_gt 0.1384
_refine_ls_shift/su_max 0.000
_refine_ls_structure_factor_coef Fsqd
_refine_ls_weighting_details 'w = 1/[\s^2^(Fo^2^)+(0.2000P)^2^+0.0000P] where P=(Fo^2^+2Fc^2^)/3'
_refine_ls_weighting_scheme calc
_refine_ls_wR_factor_gt 0.3916
_refine_ls_wR_factor_ref 0.4666
_reflns_number_gt 2124
_reflns_number_total 6630
_reflns_threshold_expression F^2^>2.0\s(F^2^)
_cod_data_source_file c7tc01242j2.cif
_cod_data_source_block 160112
_cod_database_code 7236771

loop_
_symmetry_equiv_pos_site_id
_space_group_symop_operation_xyz
1 +X,+Y,+Z
2 -X,1/2+Y,1/2-Z
3 -X,-Y,-Z
4 +X,1/2-Y,1/2+Z

loop_
_atom_site_label
_atom_site_type_symbol
_atom_site_fract_x
_atom_site_fract_y
_atom_site_fract_z
_atom_site_U_iso_or_equiv
_atom_site_adp_type
_atom_site_occupancy
_atom_site_site_symmetry_multiplicity
_atom_site_calc_flag
_atom_site_refinement_flags
K1 K 0.86467(6) 0.9218(3) 0.23252(12) 0.1345(11) Uani 1 4 d .
P1 P 0.87438(10) 0.4374(4) 0.22663(16) 0.1235(11) Uani 1 4 d .
F1 F 0.8938(5) 0.5644(19) 0.2857(8) 0.353(9) Uani 1 4 d .
F2 F 0.8503(4) 0.3239(17) 0.1617(7) 0.324(8) Uani 1 4 d .
F3 F 0.8378(2) 0.4121(11) 0.2929(4) 0.201(3) Uani 1 4 d .
F4 F 0.9125(3) 0.4507(14) 0.1617(5) 0.247(5) Uani 1 4 d .
F5 F 0.9053(4) 0.3403(19) 0.2905(9) 0.353(9) Uani 1 4 d .
F6 F 0.8467(5) 0.5425(16) 0.1650(8) 0.303(6) Uani 1 4 d .
O1 O 0.5600(3) 0.7373(17) 0.3705(4) 0.247(6) Uani 1 4 d .
O2 O 0.6164(2) 0.7801(15) 0.6324(4) 0.216(4) Uani 1 4 d .
O3 O 0.80546(19) 0.9751(7) 0.3656(3) 0.1037(17) Uani 1 4 d .
O4 O 0.8974(2) 0.9587(8) 0.4053(4) 0.123(2) Uani 1 4 d .
O5 O 0.9558(3) 0.9277(10) 0.2687(6) 0.160(3) Uani 1 4 d .
O6 O 0.9206(3) 0.9496(11) 0.0965(6) 0.163(3) Uani 1 4 d .
O7 O 0.8278(2) 0.9032(7) 0.0640(3) 0.1175(19) Uani 1 4 d .
O8 O 0.77128(18) 0.9293(7) 0.2062(3) 0.1081(18) Uani 1 4 d .
N1 N 0.6644(3) 0.8314(12) 0.4882(4) 0.135(3) Uani 1 4 d .
N2 N 0.6284(3) 0.7876(13) 0.3172(4) 0.162(4) Uani 1 4 d .
N3 N 0.5515(3) 0.756(3) 0.5439(6) 0.309(9) Uani 1 4 d .
C1 C 0.6222(4) 0.8001(15) 0.4760(5) 0.142(4) Uani 1 4 d .
C2 C 0.6903(3) 0.8584(12) 0.4174(5) 0.111(3) Uani 1 4 d .
C3 C 0.7350(3) 0.8980(12) 0.4301(5) 0.127(3) Uani 1 4 d .
C4 C 0.7610(3) 0.9263(11) 0.3611(5) 0.107(3) Uani 1 4 d .
C5 C 0.7425(3) 0.9046(10) 0.2715(5) 0.091(2) Uani 1 4 d .
C6 C 0.7001(3) 0.8565(12) 0.2568(5) 0.118(3) Uani 1 4 d .
C7 C 0.6723(3) 0.8310(14) 0.3291(5) 0.127(3) Uani 1 4 d .
C8 C 0.5997(4) 0.7732(18) 0.3863(6) 0.165(5) Uani 1 4 d .
C9 C 0.5965(4) 0.7882(19) 0.5578(6) 0.178(5) Uani 1 4 d .
C10 C 0.8241(3) 1.0093(13) 0.4544(5) 0.122(3) Uani 1 4 d .
C11 C 0.8698(3) 1.0745(13) 0.4466(6) 0.119(3) Uani 1 4 d .
C12 C 0.9436(4) 1.0004(18) 0.4132(8) 0.166(4) Uani 1 4 d .
C13 C 0.9695(5) 0.911(2) 0.3565(11) 0.205(6) Uani 1 4 d .
C14 C 0.9817(6) 0.925(3) 0.2061(12) 0.262(8) Uani 1 4 d .
C15 C 0.9655(5) 0.920(2) 0.1199(10) 0.213(6) Uani 1 4 d .
C16 C 0.9029(5) 0.9042(18) 0.0207(9) 0.180(5) Uani 1 4 d .
C17 C 0.8570(4) 0.9560(15) -0.0026(6) 0.147(4) Uani 1 4 d .
C18 C 0.7859(4) 0.9865(17) 0.0538(6) 0.152(4) Uani 1 4 d .
C19 C 0.7529(4) 0.9054(15) 0.1152(5) 0.157(4) Uani 1 4 d .
C20 C 0.5273(5) 0.725(4) 0.6255(10) 0.353(10) Uani 1 4 d .
C21 C 0.4828(5) 0.763(4) 0.6131(14) 0.375(13) Uani 1 4 d .
C22 C 0.4621(7) 0.677(3) 0.7136(15) 0.289(9) Uani 1 4 d .
C23 C 0.4429(6) 0.800(3) 0.7673(11) 0.246(7) Uani 1 4 d .
C24 C 0.4122(5) 0.724(3) 0.8360(15) 0.281(9) Uani 1 4 d .
C25 C 0.3954(7) 0.827(3) 0.9001(11) 0.245(7) Uani 1 4 d .
C26 C 0.3660(4) 0.776(2) 0.9636(11) 0.207(6) Uani 1 4 d .
C27 C 0.3528(6) 0.836(3) 1.0356(11) 0.238(7) Uani 1 4 d .
C28 C 0.3208(5) 0.833(2) 1.0941(11) 0.202(6) Uani 1 4 d .
C29 C 0.3104(6) 0.874(3) 1.1716(10) 0.247(7) Uani 1 4 d .
C30 C 0.2754(5) 0.861(2) 1.2327(12) 0.195(5) Uani 1 4 d .
C31 C 0.2676(6) 0.913(3) 1.3124(12) 0.282(11) Uani 1 4 d .
H2 H 0.61778 0.7676 0.26316 0.1950 Uiso 1 4 calc R
H3 H 0.53816 0.75354 0.4909 0.3708 Uiso 1 4 calc R
H3A H 0.74782 0.90558 0.48858 0.1527 Uiso 1 4 calc R
H6 H 0.6885 0.83926 0.19803 0.1417 Uiso 1 4 calc R
H10A H 0.82506 0.90879 0.49023 0.1466 Uiso 1 4 calc R
H10B H 0.80544 1.09009 0.48352 0.1466 Uiso 1 4 calc R
H11A H 0.86839 1.17571 0.41125 0.1431 Uiso 1 4 calc R
H11B H 0.883 1.1012 0.50603 0.1431 Uiso 1 4 calc R
H12A H 0.94686 1.11751 0.40018 0.1993 Uiso 1 4 calc R
H12B H 0.95491 0.98191 0.47484 0.1993 Uiso 1 4 calc R
H13A H 1.00079 0.94698 0.3649 0.2462 Uiso 1 4 calc R
H13B H 0.9683 0.79473 0.37287 0.2462 Uiso 1 4 calc R
H14A H 1.00126 0.82924 0.21572 0.3139 Uiso 1 4 calc R
H14B H 1.00083 1.02221 0.21246 0.3139 Uiso 1 4 calc R
H15A H 0.97239 0.81031 0.09714 0.2552 Uiso 1 4 calc R
H15B H 0.983 0.99819 0.08685 0.2552 Uiso 1 4 calc R
H16A H 0.9038 0.78408 0.01855 0.2160 Uiso 1 4 calc R
H16B H 0.92199 0.94472 -0.02562 0.2160 Uiso 1 4 calc R
H17A H 0.85592 1.07583 -0.00769 0.1759 Uiso 1 4 calc R
H17B H 0.84707 0.90913 -0.06041 0.1759 Uiso 1 4 calc R
H18A H 0.77422 0.98001 -0.00836 0.1826 Uiso 1 4 calc R
H18B H 0.78988 1.10247 0.06964 0.1826 Uiso 1 4 calc R
H19A H 0.72321 0.95665 0.10718 0.1890 Uiso 1 4 calc R
H19B H 0.74989 0.78809 0.10173 0.1890 Uiso 1 4 calc R
H20A H 0.53047 0.60945 0.64235 0.4241 Uiso 1 4 calc R
H20B H 0.54067 0.79168 0.67447 0.4241 Uiso 1 4 calc R
H21A H 0.46909 0.71025 0.55953 0.4501 Uiso 1 4 calc R
H21B H 0.47783 0.88169 0.60957 0.4501 Uiso 1 4 calc R
H22A H 0.43938 0.59356 0.69783 0.3464 Uiso 1 4 calc R
H22B H 0.48685 0.62329 0.74795 0.3464 Uiso 1 4 calc R
H23A H 0.42545 0.87679 0.72877 0.2950 Uiso 1 4 calc R
H23B H 0.46702 0.86266 0.79882 0.2950 Uiso 1 4 calc R
H24A H 0.38655 0.67361 0.80286 0.3375 Uiso 1 4 calc R
H24B H 0.42892 0.63596 0.86705 0.3375 Uiso 1 4 calc R
H25A H 0.38068 0.91791 0.8677 0.2945 Uiso 1 4 calc R
H25B H 0.42158 0.87322 0.93346 0.2945 Uiso 1 4 calc R
H26A H 0.33792 0.75564 0.92823 0.2489 Uiso 1 4 calc R
H26B H 0.37723 0.66743 0.98139 0.2489 Uiso 1 4 calc R
H27A H 0.35362 0.95349 1.02186 0.2857 Uiso 1 4 calc R
H27B H 0.3795 0.81783 1.07543 0.2857 Uiso 1 4 calc R
H28A H 0.29567 0.88094 1.05812 0.2428 Uiso 1 4 calc R
H28B H 0.31403 0.71532 1.09513 0.2428 Uiso 1 4 calc R
H29A H 0.31476 0.99307 1.16983 0.2961 Uiso 1 4 calc R
H29B H 0.33621 0.83277 1.20798 0.2961 Uiso 1 4 calc R
H30A H 0.24893 0.89846 1.19693 0.2336 Uiso 1 4 calc R
H30B H 0.27153 0.74171 1.23786 0.2336 Uiso 1 4 calc R
H31A H 0.23804 0.87667 1.32781 0.3387 Uiso 1 4 calc R
H31B H 0.26889 1.03161 1.3136 0.3387 Uiso 1 4 calc R
H31C H 0.29004 0.86845 1.35503 0.3387 Uiso 1 4 calc R

loop_
_atom_site_aniso_label
_atom_site_aniso_U_11
_atom_site_aniso_U_22
_atom_site_aniso_U_33
_atom_site_aniso_U_12
_atom_site_aniso_U_13
_atom_site_aniso_U_23
K1 0.1057(16) 0.230(3) 0.0689(12) 0.0107(14) 0.0128(10) -0.0061(12)
P1 0.125(2) 0.180(3) 0.0661(13) -0.004(2) 0.0096(13) 0.0043(18)
F1 0.441(18) 0.424(17) 0.203(10) -0.204(15) 0.097(11) -0.180(12)
F2 0.324(13) 0.443(17) 0.221(10) -0.194(13) 0.146(9) -0.171(11)
F3 0.148(5) 0.371(10) 0.087(4) -0.014(5) 0.028(4) 0.001(5)
F4 0.154(6) 0.492(14) 0.099(5) -0.067(7) 0.025(4) 0.009(6)
F5 0.207(9) 0.51(2) 0.346(14) 0.106(11) 0.083(9) 0.293(16)
F6 0.340(14) 0.338(13) 0.227(11) 0.070(11) -0.015(10) 0.138(10)
O1 0.103(5) 0.570(18) 0.068(4) -0.015(8) 0.010(4) 0.035(7)
O2 0.102(5) 0.487(14) 0.061(4) 0.025(6) 0.021(3) 0.003(6)
O3 0.099(4) 0.155(5) 0.057(3) -0.002(3) 0.002(2) -0.009(3)
O4 0.105(5) 0.175(6) 0.090(4) 0.002(4) -0.000(3) 0.014(4)
O5 0.126(6) 0.251(8) 0.106(6) 0.004(5) 0.021(4) -0.022(5)
O6 0.119(6) 0.269(9) 0.103(5) 0.018(5) 0.030(4) 0.001(6)
O7 0.118(5) 0.170(5) 0.066(3) 0.010(4) 0.023(3) 0.008(3)
O8 0.112(4) 0.160(5) 0.053(3) 0.008(3) 0.010(3) -0.001(3)
N1 0.093(5) 0.253(9) 0.060(4) 0.041(5) 0.017(3) 0.016(5)
N2 0.104(6) 0.325(12) 0.058(4) 0.026(7) 0.003(4) 0.009(6)
N3 0.067(5) 0.78(3) 0.087(6) 0.051(10) 0.025(4) 0.033(11)
C1 0.108(7) 0.268(13) 0.052(4) 0.022(7) 0.009(4) 0.007(6)
C2 0.097(6) 0.182(8) 0.054(4) 0.032(6) 0.010(4) 0.002(5)
C3 0.108(7) 0.227(11) 0.046(4) 0.032(6) 0.001(4) 0.004(5)
C4 0.098(6) 0.161(8) 0.062(5) 0.026(6) 0.016(4) -0.003(5)
C5 0.087(6) 0.126(7) 0.061(4) 0.013(5) 0.009(4) -0.003(4)
C6 0.124(8) 0.180(9) 0.051(4) 0.028(7) 0.006(4) 0.007(5)
C7 0.077(6) 0.240(11) 0.064(5) 0.022(6) 0.010(4) 0.006(6)
C8 0.080(6) 0.349(16) 0.067(5) 0.020(8) 0.015(5) 0.032(7)
C9 0.111(8) 0.361(17) 0.063(6) 0.039(9) 0.030(5) 0.029(8)
C10 0.128(8) 0.171(9) 0.068(5) 0.014(7) 0.006(5) -0.005(5)
C11 0.117(7) 0.169(9) 0.072(5) -0.017(7) 0.008(5) -0.023(5)
C12 0.109(9) 0.293(14) 0.097(8) -0.037(9) 0.011(6) -0.016(9)
C13 0.140(11) 0.34(2) 0.135(12) 0.027(11) 0.007(10) 0.044(12)
C14 0.213(16) 0.45(2) 0.127(12) 0.060(14) 0.026(12) 0.058(14)
C15 0.120(10) 0.376(19) 0.147(12) -0.007(11) 0.047(9) -0.077(12)
C16 0.158(12) 0.288(16) 0.101(9) -0.036(11) 0.059(8) -0.030(10)
C17 0.136(9) 0.231(12) 0.075(6) 0.027(8) 0.030(6) 0.047(6)
C18 0.142(9) 0.251(12) 0.064(5) -0.016(9) 0.014(6) 0.034(6)
C19 0.139(8) 0.286(14) 0.049(4) -0.024(8) 0.012(5) 0.013(6)
C20 0.126(10) 0.81(3) 0.125(10) 0.024(17) 0.042(8) 0.070(17)
C21 0.143(13) 0.71(4) 0.29(2) 0.022(19) 0.126(14) 0.01(2)
C22 0.188(15) 0.41(3) 0.28(2) -0.005(16) 0.087(15) -0.041(19)
C23 0.175(13) 0.40(2) 0.160(13) -0.028(14) 0.033(10) 0.048(14)
C24 0.104(10) 0.49(2) 0.258(19) -0.005(12) 0.068(11) 0.033(18)
C25 0.194(15) 0.39(2) 0.153(13) -0.055(14) 0.031(11) 0.050(14)
C26 0.119(9) 0.344(17) 0.161(12) 0.008(10) 0.022(9) 0.057(13)
C27 0.218(15) 0.370(18) 0.128(11) -0.100(14) 0.029(11) 0.035(13)
C28 0.131(10) 0.321(16) 0.155(12) -0.039(10) 0.003(9) 0.035(13)
C29 0.229(15) 0.400(19) 0.113(10) -0.123(14) 0.023(11) -0.010(13)
C30 0.135(10) 0.274(14) 0.177(13) -0.030(9) 0.028(10) -0.013(13)
C31 0.179(14) 0.51(3) 0.152(14) -0.139(17) -0.010(12) 0.059(18)

loop_
_atom_type_symbol
_atom_type_description
_atom_type_scat_dispersion_real
_atom_type_scat_dispersion_imag
_atom_type_scat_source
C C 0.0181 0.0091
;
International Tables for Crystallography
(Vol. C, Tables 4.2.6.8 and 6.1.1.4)
;
H H 0.0000 0.0000
;
International Tables for Crystallography
(Vol. C, Table 6.1.1.4)
;
F F 0.0727 0.0534
;
International Tables for Crystallography
(Vol. C, Tables 4.2.6.8 and 6.1.1.4)
;
K K 0.3868 1.0657
;
International Tables for Crystallography
(Vol. C, Tables 4.2.6.8 and 6.1.1.4)
;
N N 0.0311 0.0180
;
International Tables for Crystallography
(Vol. C, Tables 4.2.6.8 and 6.1.1.4)
;
O O 0.0492 0.0322
;
International Tables for Crystallography
(Vol. C, Tables 4.2.6.8 and 6.1.1.4)
;
P P 0.2955 0.4335
;
International Tables for Crystallography
(Vol. C, Tables 4.2.6.8 and 6.1.1.4)
;

loop_
_geom_angle_atom_site_label_1
_geom_angle_atom_site_label_2
_geom_angle_atom_site_label_3
_geom_angle
_geom_angle_publ_flag
F1 K1 O3 98.1(3) yes
F1 K1 O4 77.4(3) yes
F1 K1 O5 73.0(3) yes
F1 K1 O6 95.5(3) yes
F1 K1 O7 106.2(3) yes
F1 K1 O8 108.5(3) yes
O3 K1 O4 60.54(18) yes
O3 K1 O5 121.2(2) yes
O3 K1 O6 166.1(2) yes
O3 K1 O7 116.13(18) yes
O3 K1 O8 55.13(15) yes
O4 K1 O5 60.8(2) yes
O4 K1 O6 120.1(2) yes
O4 K1 O7 175.7(2) yes
O4 K1 O8 115.63(18) yes
O5 K1 O6 60.2(3) yes
O5 K1 O7 122.2(2) yes
O5 K1 O8 176.0(2) yes
O6 K1 O7 62.4(2) yes
O6 K1 O8 122.8(2) yes
O7 K1 O8 61.23(17) yes
F1 P1 F2 172.6(8) yes
F1 P1 F3 88.5(7) yes
F1 P1 F4 93.0(7) yes
F1 P1 F5 77.2(8) yes
F1 P1 F6 99.1(8) yes
F2 P1 F3 90.3(6) yes
F2 P1 F4 88.6(6) yes
F2 P1 F5 110.0(8) yes
F2 P1 F6 73.7(7) yes
F3 P1 F4 176.0(6) yes
F3 P1 F5 87.1(6) yes
F3 P1 F6 95.2(6) yes
F4 P1 F5 89.6(6) yes
F4 P1 F6 88.3(6) yes
F5 P1 F6 175.7(8) yes
K1 F1 P1 114.1(7) yes
K1 O3 C4 124.5(4) yes
K1 O3 C10 117.9(5) yes
C4 O3 C10 114.9(6) yes
K1 O4 C11 107.6(5) yes
K1 O4 C12 113.5(6) yes
C11 O4 C12 113.0(8) yes
K1 O5 C13 115.4(8) yes
K1 O5 C14 119.8(10) yes
C13 O5 C14 124.2(12) yes
K1 O6 C15 114.8(8) yes
K1 O6 C16 113.8(8) yes
C15 O6 C16 121.2(11) yes
K1 O7 C17 113.9(5) yes
K1 O7 C18 112.5(5) yes
C17 O7 C18 110.4(7) yes
K1 O8 C5 124.2(4) yes
K1 O8 C19 116.8(5) yes
C5 O8 C19 115.9(6) yes
C1 N1 C2 120.9(7) yes
C7 N2 C8 123.7(7) yes
C9 N3 C20 115.2(9) yes
N1 C1 C8 123.2(8) yes
N1 C1 C9 116.1(8) yes
C8 C1 C9 120.6(9) yes
N1 C2 C3 121.2(7) yes
N1 C2 C7 119.9(8) yes
C3 C2 C7 118.7(7) yes
C2 C3 C4 121.9(7) yes
O3 C4 C3 127.0(7) yes
O3 C4 C5 113.7(7) yes
C3 C4 C5 119.3(8) yes
O8 C5 C4 115.6(7) yes
O8 C5 C6 124.0(7) yes
C4 C5 C6 120.4(7) yes
C5 C6 C7 120.4(7) yes
N2 C7 C2 118.4(8) yes
N2 C7 C6 122.5(7) yes
C2 C7 C6 119.0(8) yes
O1 C8 N2 120.4(8) yes
O1 C8 C1 126.3(9) yes
N2 C8 C1 113.3(9) yes
O2 C9 N3 122.8(10) yes
O2 C9 C1 120.5(9) yes
N3 C9 C1 115.6(8) yes
O3 C10 C11 107.8(7) yes
O4 C11 C10 111.0(8) yes
O4 C12 C13 113.3(11) yes
O5 C13 C12 113.1(12) yes
O5 C14 C15 121.1(16) yes
O6 C15 C14 121.6(14) yes
O6 C16 C17 117.7(12) yes
O7 C17 C16 110.3(9) yes
O7 C18 C19 108.7(9) yes
O8 C19 C18 106.5(8) yes
N3 C20 C21 111.4(15) yes
C20 C21 C22 100.0(17) yes
C21 C22 C23 111.4(18) yes
C22 C23 C24 111.4(18) yes
C23 C24 C25 118(2) yes
C24 C25 C26 124(2) yes
C25 C26 C27 135.0(18) yes
C26 C27 C28 145.2(19) yes
C27 C28 C29 145.3(17) yes
C28 C29 C30 142.6(18) yes
C29 C30 C31 137.6(16) yes
C7 N2 H2 118.132 no
C8 N2 H2 118.120 no
C9 N3 H3 122.415 no
C20 N3 H3 122.418 no
C2 C3 H3A 119.021 no
C4 C3 H3A 119.058 no
C5 C6 H6 119.782 no
C7 C6 H6 119.779 no
O3 C10 H10A 110.140 no
O3 C10 H10B 110.127 no
C11 C10 H10A 110.149 no
C11 C10 H10B 110.147 no
H10A C10 H10B 108.443 no
O4 C11 H11A 109.428 no
O4 C11 H11B 109.421 no
C10 C11 H11A 109.441 no
C10 C11 H11B 109.454 no
H11A C11 H11B 108.028 no
O4 C12 H12A 108.917 no
O4 C12 H12B 108.910 no
C13 C12 H12A 108.899 no
C13 C12 H12B 108.896 no
H12A C12 H12B 107.729 no
O5 C13 H13A 108.959 no
O5 C13 H13B 108.954 no
C12 C13 H13A 108.957 no
C12 C13 H13B 108.953 no
H13A C13 H13B 107.747 no
O5 C14 H14A 107.050 no
O5 C14 H14B 107.057 no
C15 C14 H14A 107.043 no
C15 C14 H14B 107.046 no
H14A C14 H14B 106.788 no
O6 C15 H15A 106.942 no
O6 C15 H15B 106.939 no
C14 C15 H15A 106.923 no
C14 C15 H15B 106.923 no
H15A C15 H15B 106.705 no
O6 C16 H16A 107.890 no
O6 C16 H16B 107.882 no
C17 C16 H16A 107.889 no
C17 C16 H16B 107.899 no
H16A C16 H16B 107.183 no
O7 C17 H17A 109.594 no
O7 C17 H17B 109.602 no
C16 C17 H17A 109.571 no
C16 C17 H17B 109.575 no
H17A C17 H17B 108.123 no
O7 C18 H18A 109.954 no
O7 C18 H18B 109.951 no
C19 C18 H18A 109.954 no
C19 C18 H18B 109.958 no
H18A C18 H18B 108.337 no
O8 C19 H19A 110.437 no
O8 C19 H19B 110.429 no
C18 C19 H19A 110.433 no
C18 C19 H19B 110.431 no
H19A C19 H19B 108.641 no
N3 C20 H20A 109.345 no
N3 C20 H20B 109.344 no
C21 C20 H20A 109.339 no
C21 C20 H20B 109.347 no
H20A C20 H20B 107.980 no
C20 C21 H21A 111.765 no
C20 C21 H21B 111.763 no
C22 C21 H21A 111.775 no
C22 C21 H21B 111.778 no
H21A C21 H21B 109.523 no
C21 C22 H22A 109.342 no
C21 C22 H22B 109.331 no
C23 C22 H22A 109.341 no
C23 C22 H22B 109.344 no
H22A C22 H22B 107.973 no
C22 C23 H23A 109.335 no
C22 C23 H23B 109.327 no
C24 C23 H23A 109.350 no
C24 C23 H23B 109.341 no
H23A C23 H23B 107.974 no
C23 C24 H24A 107.764 no
C23 C24 H24B 107.772 no
C25 C24 H24A 107.765 no
C25 C24 H24B 107.757 no
H24A C24 H24B 107.122 no
C24 C25 H25A 106.258 no
C24 C25 H25B 106.262 no
C26 C25 H25A 106.260 no
C26 C25 H25B 106.265 no
H25A C25 H25B 106.402 no
C25 C26 H26A 103.438 no
C25 C26 H26B 103.445 no
C27 C26 H26A 103.448 no
C27 C26 H26B 103.441 no
H26A C26 H26B 105.251 no
C26 C27 H27A 100.564 no
C26 C27 H27B 100.559 no
C28 C27 H27A 100.555 no
C28 C27 H27B 100.557 no
H27A C27 H27B 104.328 no
C27 C28 H28A 100.551 no
C27 C28 H28B 100.540 no
C29 C28 H28A 100.534 no
C29 C28 H28B 100.535 no
H28A C28 H28B 104.325 no
C28 C29 H29A 101.317 no
C28 C29 H29B 101.317 no
C30 C29 H29A 101.297 no
C30 C29 H29B 101.304 no
H29A C29 H29B 104.560 no
C29 C30 H30A 102.704 no
C29 C30 H30B 102.700 no
C31 C30 H30A 102.726 no
C31 C30 H30B 102.717 no
H30A C30 H30B 105.004 no
C30 C31 H31A 109.465 no
C30 C31 H31B 109.471 no
C30 C31 H31C 109.476 no
H31A C31 H31B 109.467 no
H31A C31 H31C 109.473 no
H31B C31 H31C 109.475 no

loop_
_geom_bond_atom_site_label_1
_geom_bond_atom_site_label_2
_geom_bond_distance
_geom_bond_publ_flag
K1 F1 3.130(16) yes
K1 O3 2.776(6) yes
K1 O4 2.738(6) yes
K1 O5 2.745(8) yes
K1 O6 2.719(9) yes
K1 O7 2.707(5) yes
K1 O8 2.794(6) yes
P1 F1 1.462(15) yes
P1 F2 1.498(13) yes
P1 F3 1.532(7) yes
P1 F4 1.543(8) yes
P1 F5 1.515(13) yes
P1 F6 1.480(13) yes
O1 C8 1.230(13) yes
O2 C9 1.239(11) yes
O3 C4 1.382(11) yes
O3 C10 1.442(10) yes
O4 C11 1.418(12) yes
O4 C12 1.417(14) yes
O5 C13 1.366(18) yes
O5 C14 1.25(2) yes
O6 C15 1.386(16) yes
O6 C16 1.282(16) yes
O7 C17 1.429(12) yes
O7 C18 1.423(14) yes
O8 C5 1.356(10) yes
O8 C19 1.457(9) yes
N1 C1 1.286(13) yes
N1 C2 1.368(11) yes
N2 C7 1.359(12) yes
N2 C8 1.389(12) yes
N3 C9 1.375(15) yes
N3 C20 1.478(18) yes
C1 C8 1.489(12) yes
C1 C9 1.489(14) yes
C2 C3 1.375(13) yes
C2 C7 1.420(11) yes
C3 C4 1.349(12) yes
C4 C5 1.437(10) yes
C5 C6 1.330(13) yes
C6 C7 1.418(12) yes
C10 C11 1.476(14) yes
C12 C13 1.39(2) yes
C14 C15 1.36(2) yes
C16 C17 1.457(18) yes
C18 C19 1.537(15) yes
C20 C21 1.37(2) yes
C21 C22 1.80(3) yes
C22 C23 1.43(3) yes
C23 C24 1.55(3) yes
C24 C25 1.39(3) yes
C25 C26 1.39(2) yes
C26 C27 1.27(2) yes
C27 C28 1.34(2) yes
C28 C29 1.27(2) yes
C29 C30 1.43(2) yes
C30 C31 1.30(3) yes
N2 H2 0.870 no
N3 H3 0.870 no
C3 H3A 0.940 no
C6 H6 0.940 no
C10 H10A 0.980 no
C10 H10B 0.980 no
C11 H11A 0.980 no
C11 H11B 0.980 no
C12 H12A 0.980 no
C12 H12B 0.980 no
C13 H13A 0.980 no
C13 H13B 0.980 no
C14 H14A 0.980 no
C14 H14B 0.980 no
C15 H15A 0.980 no
C15 H15B 0.980 no
C16 H16A 0.980 no
C16 H16B 0.980 no
C17 H17A 0.980 no
C17 H17B 0.980 no
C18 H18A 0.980 no
C18 H18B 0.980 no
C19 H19A 0.980 no
C19 H19B 0.980 no
C20 H20A 0.980 no
C20 H20B 0.980 no
C21 H21A 0.980 no
C21 H21B 0.980 no
C22 H22A 0.980 no
C22 H22B 0.980 no
C23 H23A 0.980 no
C23 H23B 0.980 no
C24 H24A 0.980 no
C24 H24B 0.980 no
C25 H25A 0.980 no
C25 H25B 0.980 no
C26 H26A 0.980 no
C26 H26B 0.980 no
C27 H27A 0.980 no
C27 H27B 0.980 no
C28 H28A 0.980 no
C28 H28B 0.980 no
C29 H29A 0.980 no
C29 H29B 0.980 no
C30 H30A 0.980 no
C30 H30B 0.980 no
C31 H31A 0.970 no
C31 H31B 0.970 no
C31 H31C 0.970 no

loop_
_geom_contact_atom_site_label_1
_geom_contact_atom_site_label_2
_geom_contact_distance
_geom_contact_publ_flag
_geom_contact_site_symmetry_2
K1 F6 3.287(14) no .
F6 O7 3.340(14) no .
O1 N1 3.578(11) no .
O1 N3 2.635(11) no .
O1 C7 3.528(12) no .
O1 C9 2.989(11) no .
O2 N1 2.695(10) no .
O2 C20 2.694(16) no .
O3 C6 3.595(11) no .
O8 C3 3.599(9) no .
N1 N2 2.750(9) no .
N1 N3 3.571(12) no .
N3 C8 2.842(13) no .
C1 C3 3.564(15) no .
C1 C7 2.745(12) no .
C2 C5 2.783(11) no .
C2 C8 2.808(14) no .
C3 C6 2.770(11) no .
C3 C10 2.812(14) no .
C4 C7 2.775(13) no .
C6 C19 2.745(13) no .
C9 C21 3.55(2) no .
C11 C13 3.592(19) no .
C12 C14 3.43(2) no .
C13 C15 3.55(2) no .
C14 C16 3.55(2) no .
C20 C23 3.44(2) no .
K1 F2 3.464(14) no 1_565
F1 C16 3.535(18) no 4_565
F1 C17 3.426(17) no 4_565
F2 K1 3.464(14) no 1_545
F2 C10 3.447(14) no 4_564
F2 C11 3.418(14) no 4_564
F3 C17 3.275(11) no 4_565
F3 C30 3.405(16) no 2_646
F3 C31 3.440(18) no 2_646
F4 C11 3.412(11) no 4_564
F4 C13 3.563(17) no 2_745
F5 O4 3.570(17) no 1_545
F5 C11 3.403(17) no 1_545
F5 C12 3.48(2) no 1_545
F5 C14 3.44(2) no 2_745
F6 C10 3.225(15) no 4_564
F6 C11 3.521(16) no 4_564
O2 N2 2.832(9) no 4_565
O2 C6 3.232(12) no 4_565
O2 C7 3.432(11) no 4_565
O4 F5 3.570(17) no 1_565
O4 C16 3.427(16) no 4_565
N2 O2 2.832(9) no 4_564
C6 O2 3.232(12) no 4_564
C7 O2 3.432(11) no 4_564
C10 F2 3.447(14) no 4_565
C10 F6 3.225(15) no 4_565
C11 F2 3.418(14) no 4_565
C11 F4 3.412(11) no 4_565
C11 F5 3.403(17) no 1_565
C11 F6 3.521(16) no 4_565
C12 F5 3.48(2) no 1_565
C13 F4 3.563(17) no 2_755
C14 F5 3.44(2) no 2_755
C16 F1 3.535(18) no 4_564
C16 O4 3.427(16) no 4_564
C17 F1 3.426(17) no 4_564
C17 F3 3.275(11) no 4_564
C30 F3 3.405(16) no 2_656
C31 F3 3.440(18) no 2_656
K1 H11A 3.3861 no .
K1 H18B 3.5390 no .
F1 H13B 3.1391 no .
F4 H15A 3.5939 no .
F4 H16A 3.4650 no .
F6 H16A 3.4692 no .
F6 H19B 3.5976 no .
O1 H2 2.4389 no .
O1 H3 1.9601 no .
O2 H3 3.0763 no .
O2 H20A 2.9285 no .
O2 H20B 2.3825 no .
O3 H3A 2.6542 no .
O3 H11A 2.5546 no .
O3 H11B 3.2112 no .
O4 H10A 2.6014 no .
O4 H10B 3.2290 no .
O4 H13A 3.1786 no .
O4 H13B 2.5714 no .
O5 H12A 2.5338 no .
O5 H12B 3.1287 no .
O5 H15A 2.8181 no .
O5 H15B 2.9487 no .
O6 H14A 3.0787 no .
O6 H14B 2.9406 no .
O6 H17A 2.6265 no .
O6 H17B 3.1471 no .
O7 H16A 2.5930 no .
O7 H16B 3.2015 no .
O7 H19A 3.2538 no .
O7 H19B 2.5997 no .
O8 H6 2.5738 no .
O8 H18A 3.2540 no .
O8 H18B 2.5748 no .
N1 H3A 2.5632 no .
N2 H6 2.6364 no .
N3 H21A 2.5107 no .
N3 H21B 2.6642 no .
C1 H2 3.2025 no .
C1 H3 2.5606 no .
C2 H2 3.1690 no .
C2 H6 3.2957 no .
C3 H10A 2.7880 no .
C3 H10B 2.7059 no .
C4 H6 3.2547 no .
C4 H10A 2.6496 no .
C4 H10B 2.5783 no .
C5 H3A 3.2553 no .
C5 H19A 2.5378 no .
C5 H19B 2.7411 no .
C6 H2 2.5686 no .
C6 H19A 2.5224 no .
C6 H19B 2.8858 no .
C7 H3A 3.2526 no .
C8 H3 2.4871 no .
C9 H20A 2.8107 no .
C9 H20B 2.4852 no .
C10 H3A 2.5076 no .
C11 H12A 2.4644 no .
C11 H12B 2.6605 no .
C12 H11A 2.6592 no .
C12 H11B 2.4844 no .
C12 H14B 3.5514 no .
C13 H14A 2.4578 no .
C13 H14B 2.5699 no .
C14 H12A 3.5180 no .
C14 H13A 2.4274 no .
C14 H13B 2.7686 no .
C15 H16A 2.5712 no .
C15 H16B 2.4874 no .
C16 H15A 2.4361 no .
C16 H15B 2.6491 no .
C17 H18A 2.4768 no .
C17 H18B 2.6198 no .
C18 H17A 2.4417 no .
C18 H17B 2.6494 no .
C19 H6 2.4074 no .
C20 H22A 3.0876 no .
C20 H22B 2.4032 no .
C20 H23B 3.4332 no .
C21 H3 2.5391 no .
C21 H23A 2.6717 no .
C21 H23B 2.9682 no .
C22 H20A 2.4201 no .
C22 H20B 2.6216 no .
C22 H24A 2.6872 no .
C22 H24B 2.5805 no .
C23 H20B 3.3036 no .
C23 H21A 3.3400 no .
C23 H21B 2.7220 no .
C23 H25A 2.6377 no .
C23 H25B 2.6769 no .
C24 H22A 2.5081 no .
C24 H22B 2.7797 no .
C24 H26A 2.6902 no .
C24 H26B 2.5149 no .
C25 H23A 2.8020 no .
C25 H23B 2.7076 no .
C25 H27A 2.4948 no .
C25 H27B 2.7023 no .
C26 H24A 2.6588 no .
C26 H24B 2.6917 no .
C26 H28A 2.7346 no .
C26 H28B 2.6256 no .
C27 H25A 2.7803 no .
C27 H25B 2.6476 no .
C27 H29A 2.6924 no .
C27 H29B 2.6631 no .
C28 H26A 2.6477 no .
C28 H26B 2.8013 no .
C28 H30A 2.7632 no .
C28 H30B 2.7798 no .
C29 H27A 2.7329 no .
C29 H27B 2.6245 no .
C29 H31A 3.2758 no .
C29 H31B 2.8330 no .
C29 H31C 2.8543 no .
C30 H28A 2.7277 no .
C30 H28B 2.6950 no .
C31 H29A 2.7075 no .
C31 H29B 2.7267 no .
H2 H6 2.4463 no .
H3 H20A 2.5813 no .
H3 H20B 2.7712 no .
H3 H21A 2.3822 no .
H3 H21B 2.8051 no .
H3A H10A 2.3044 no .
H3A H10B 2.2888 no .
H6 H19A 2.0020 no .
H6 H19B 2.4330 no .
H10A H11A 2.8252 no .
H10A H11B 2.3365 no .
H10B H11A 2.3288 no .
H10B H11B 2.3226 no .
H11A H12A 2.4046 no .
H11A H12B 3.1303 no .
H11B H12A 2.5529 no .
H11B H12B 2.4256 no .
H12A H13A 2.2132 no .
H12A H13B 2.7431 no .
H12A H14B 3.4138 no .
H12B H13A 2.2216 no .
H12B H13B 2.2135 no .
H13A H14A 2.4380 no .
H13A H14B 2.3701 no .
H13B H14A 2.6224 no .
H13B H14B 3.2317 no .
H14A H15A 1.9407 no .
H14A H15B 2.4125 no .
H14B H15A 2.5567 no .
H14B H15B 1.9411 no .
H15A H16A 2.3151 no .
H15A H16B 2.5596 no .
H15B H16A 3.0681 no .
H15B H16B 2.4526 no .
H16A H17A 2.7903 no .
H16A H17B 2.2555 no .
H16B H17A 2.2721 no .
H16B H17B 2.2863 no .
H17A H18A 2.5600 no .
H17A H18B 2.3532 no .
H17B H18A 2.4214 no .
H17B H18B 3.0957 no .
H18A H19A 2.3793 no .
H18A H19B 2.4168 no .
H18B H19A 2.4115 no .
H18B H19B 2.8781 no .
H20A H21A 2.3072 no .
H20A H21B 2.7469 no .
H20A H22A 2.8908 no .
H20A H22B 2.1105 no .
H20B H21A 2.7518 no .
H20B H21B 2.1912 no .
H20B H22A 3.4624 no .
H20B H22B 2.4247 no .
H20B H23B 3.0190 no .
H21A H22A 2.4921 no .
H21A H22B 2.9365 no .
H21A H23A 3.2201 no .
H21B H22A 2.9591 no .
H21B H22B 2.9601 no .
H21B H23A 2.4421 no .
H21B H23B 2.8825 no .
H22A H23A 2.3951 no .
H22A H23B 2.7657 no .
H22A H24A 2.3829 no .
H22A H24B 2.6008 no .
H22B H23A 2.7657 no .
H22B H23B 2.1883 no .
H22B H24A 3.1760 no .
H22B H24B 2.5585 no .
H23A H24A 2.3392 no .
H23A H24B 2.8549 no .
H23A H25A 2.5619 no .
H23A H25B 3.0829 no .
H23B H24A 2.8569 no .
H23B H24B 2.4261 no .
H23B H25A 2.8658 no .
H23B H25B 2.4985 no .
H24A H25A 2.2272 no .
H24A H25B 2.7123 no .
H24A H26A 2.5307 no .
H24A H26B 2.7115 no .
H24B H25A 2.7116 no .
H24B H25B 2.1919 no .
H24B H26A 3.0744 no .
H24B H26B 2.3857 no .
H25A H26A 2.0817 no .
H25A H26B 2.6667 no .
H25A H27A 2.5112 no .
H25A H27B 3.2267 no .
H25B H26A 2.6717 no .
H25B H26B 2.2779 no .
H25B H27A 2.5703 no .
H25B H27B 2.5743 no .
H26A H27A 2.1731 no .
H26A H27B 2.5254 no .
H26A H28A 2.5910 no .
H26A H28B 2.6644 no .
H26B H27A 2.5193 no .
H26B H27B 1.8683 no .
H26B H28A 3.2550 no .
H26B H28B 2.6437 no .
H27A H28A 1.9348 no .
H27A H28B 2.5532 no .
H27A H29A 2.5838 no .
H27A H29B 3.0354 no .
H27B H28A 2.5535 no .
H27B H28B 2.1607 no .
H27B H29A 2.8442 no .
H27B H29B 2.4362 no .
H28A H29A 1.9665 no .
H28A H29B 2.5257 no .
H28A H30A 2.5764 no .
H28A H30B 3.0513 no .
H28B H29A 2.5255 no .
H28B H29B 2.0251 no .
H28B H30A 2.9449 no .
H28B H30B 2.5602 no .
H29A H30A 2.1703 no .
H29A H30B 2.6554 no .
H29A H31A 3.5186 no .
H29A H31B 2.6393 no .
H29A H31C 3.0889 no .
H29B H30A 2.6557 no .
H29B H30B 2.1392 no .
H29B H31A 3.5416 no .
H29B H31B 3.0880 no .
H29B H31C 2.6835 no .
H30A H31A 2.0180 no .
H30A H31B 2.1179 no .
H30A H31C 2.6225 no .
H30B H31A 2.0456 no .
H30B H31B 2.6249 no .
H30B H31C 2.0880 no .
P1 H11A 3.5101 no 1_545
P1 H11B 3.3521 no 4_564
P1 H17B 3.5707 no 4_565
P1 H31A 3.4447 no 2_646
F1 H14B 3.1618 no 2_745
F1 H16B 2.9119 no 4_565
F1 H17A 3.5511 no 4_565
F1 H17B 2.7747 no 4_565
F2 H10A 3.4245 no 4_564
F2 H10B 3.0074 no 4_564
F2 H11B 2.6550 no 4_564
F2 H17A 3.2611 no 1_545
F2 H18B 2.8529 no 1_545
F2 H31A 2.6843 no 2_646
F3 H11A 2.7434 no 1_545
F3 H17A 3.0158 no 4_565
F3 H17B 2.6431 no 4_565
F3 H30A 2.6036 no 2_646
F3 H30B 3.5522 no 2_646
F3 H31A 2.8338 no 2_646
F4 H11B 2.4876 no 4_564
F4 H12B 3.1899 no 4_564
F4 H13A 2.6409 no 2_745
F4 H14A 3.2350 no 2_745
F4 H14B 3.1714 no 2_745
F5 H11A 2.5544 no 1_545
F5 H12A 2.7062 no 1_545
F5 H14A 2.7981 no 2_745
F5 H14B 3.1729 no 2_745
F5 H16B 3.2850 no 4_565
F5 H17A 3.5107 no 4_565
F5 H17B 3.5547 no 4_565
F6 H10A 2.6963 no 4_564
F6 H10B 3.1197 no 4_564
F6 H11B 2.9214 no 4_564
F6 H31A 2.8745 no 2_646
F6 H31B 3.4833 no 2_646
O1 H20B 2.9778 no 4_564
O1 H21B 3.3221 no 3_676
O1 H22A 2.8856 no 3_666
O1 H22B 2.9989 no 4_564
O1 H23A 3.5172 no 3_676
O1 H23B 3.0312 no 4_564
O2 H2 1.9994 no 4_565
O2 H6 2.5120 no 4_565
O2 H24A 3.3532 no 2_656
O2 H24B 3.2001 no 2_656
O2 H25A 2.9523 no 2_646
O2 H26B 3.5996 no 2_656
O3 H17B 3.5245 no 4_565
O3 H30B 3.4667 no 2_656
O4 H16A 2.6089 no 4_565
O4 H16B 3.5122 no 4_565
O4 H17B 3.4054 no 4_565
O5 H14A 3.5163 no 2_755
O5 H14B 3.5540 no 2_745
O7 H10A 2.7721 no 4_564
O8 H30B 2.9899 no 2_656
O8 H31B 3.4622 no 2_646
N1 H6 3.4828 no 4_565
N1 H19A 3.3816 no 4_565
N1 H19B 3.1441 no 4_565
N1 H26B 3.0515 no 2_656
N1 H27A 3.1276 no 2_646
N1 H28B 3.4439 no 2_656
N2 H20B 3.3536 no 4_564
N2 H23A 3.2280 no 3_676
N2 H29A 2.9382 no 2_646
N3 H24B 3.4113 no 2_656
N3 H25B 3.2328 no 2_646
C1 H26B 3.0607 no 2_656
C1 H27A 2.9144 no 2_646
C2 H19B 3.4202 no 4_565
C2 H28B 2.9167 no 2_656
C2 H29A 3.2525 no 2_646
C3 H18A 3.4042 no 4_565
C3 H19B 3.0020 no 4_565
C3 H28B 2.9852 no 2_656
C4 H28B 3.3414 no 2_656
C4 H30B 3.0978 no 2_656
C5 H30B 2.7808 no 2_656
C5 H31B 3.3069 no 2_646
C6 H25A 3.4905 no 3_676
C6 H29A 3.1992 no 2_646
C6 H30B 3.2510 no 2_656
C6 H31B 3.0150 no 2_646
C7 H28B 3.3489 no 2_656
C7 H29A 2.7804 no 2_646
C8 H20B 3.5877 no 4_564
C8 H22A 3.4236 no 3_666
C8 H23A 3.3961 no 3_676
C8 H27A 3.2283 no 2_646
C8 H29A 3.5622 no 2_646
C9 H2 3.1460 no 4_565
C9 H6 3.5210 no 4_565
C9 H24B 3.1587 no 2_656
C9 H25A 3.2754 no 2_646
C9 H25B 3.4276 no 2_646
C9 H26B 3.2501 no 2_656
C9 H27A 3.3588 no 2_646
C10 H16A 3.4718 no 4_565
C10 H17A 3.5488 no 4_575
C10 H17B 3.4878 no 4_565
C11 H16A 3.2575 no 4_565
C11 H17A 2.9656 no 4_575
C12 H12B 3.3854 no 3_776
C12 H15A 3.5686 no 2_755
C12 H16A 3.0820 no 4_565
C13 H12B 3.4095 no 3_776
C13 H14B 3.4640 no 2_745
C13 H16A 3.5814 no 4_565
C14 H13B 3.5947 no 2_755
C14 H14A 3.5256 no 2_755
C14 H14B 3.5297 no 2_745
C16 H10A 3.4641 no 4_564
C16 H12B 3.5917 no 4_564
C16 H13B 3.4422 no 4_564
C17 H10A 3.1219 no 4_564
C17 H11A 3.2933 no 4_574
C18 H3A 3.5121 no 4_564
C18 H10A 3.5740 no 4_564
C18 H28A 3.0771 no 3_676
C19 H3A 3.1666 no 4_564
C19 H28A 3.3886 no 3_676
C19 H31B 3.3044 no 2_646
C20 H2 3.3089 no 4_565
C20 H23B 3.1665 no 2_646
C20 H24B 3.5924 no 2_656
C20 H25B 3.3902 no 2_646
C21 H25B 3.3599 no 4_564
C21 H27B 3.1710 no 4_564
C22 H20B 3.5644 no 2_646
C22 H23B 3.3339 no 2_646
C22 H27B 3.1327 no 4_564
C23 H20A 2.9484 no 2_656
C23 H22B 3.3794 no 2_656
C23 H27B 3.4933 no 4_564
C23 H29B 3.4351 no 4_564
C24 H20A 3.5807 no 2_656
C24 H29B 2.9266 no 4_564
C25 H20A 3.2815 no 2_656
C25 H21A 3.1727 no 4_565
C25 H29B 3.5451 no 4_564
C25 H31C 3.5555 no 4_564
C26 H19A 3.5544 no 3_676
C26 H21A 3.3272 no 4_565
C26 H31C 2.9610 no 4_564
C27 H19A 3.4726 no 3_676
C27 H21A 3.4894 no 4_565
C27 H22A 3.4981 no 4_565
C28 H18A 3.4072 no 3_676
C29 H24A 2.9511 no 4_565
C30 H24A 3.4353 no 4_565
C30 H26A 3.5204 no 4_565
C31 H3A 3.3905 no 3_677
C31 H18B 3.5795 no 2_646
C31 H19B 3.3718 no 2_656
C31 H26A 2.9842 no 4_565
H2 O2 1.9994 no 4_564
H2 C9 3.1460 no 4_564
H2 C20 3.3089 no 4_564
H2 H20A 3.2493 no 4_564
H2 H20B 2.6385 no 4_564
H2 H22A 3.4679 no 3_666
H2 H23A 3.1770 no 3_676
H2 H25A 3.2313 no 3_676
H2 H29A 3.1376 no 2_646
H3 H21B 3.3553 no 3_676
H3 H25B 3.4907 no 2_646
H3A C18 3.5121 no 4_565
H3A C19 3.1666 no 4_565
H3A C31 3.3905 no 3_677
H3A H18A 3.2389 no 4_565
H3A H19A 3.5454 no 4_565
H3A H19B 2.3173 no 4_565
H3A H28B 3.3315 no 2_656
H3A H31A 3.2863 no 3_677
H3A H31B 3.0827 no 3_677
H3A H31C 3.2374 no 3_677
H6 O2 2.5120 no 4_564
H6 N1 3.4828 no 4_564
H6 C9 3.5210 no 4_564
H6 H25A 2.9875 no 3_676
H6 H29A 3.4535 no 2_646
H6 H31B 2.8208 no 2_646
H10A F2 3.4245 no 4_565
H10A F6 2.6963 no 4_565
H10A O7 2.7721 no 4_565
H10A C16 3.4641 no 4_565
H10A C17 3.1219 no 4_565
H10A C18 3.5740 no 4_565
H10A H16A 2.8395 no 4_565
H10A H17B 2.7886 no 4_565
H10A H18A 3.5133 no 4_565
H10A H19B 3.2912 no 4_565
H10B F2 3.0074 no 4_565
H10B F6 3.1197 no 4_565
H10B H17A 3.1106 no 4_575
H10B H18B 2.8690 no 4_575
H10B H31A 3.1934 no 3_677
H11A P1 3.5101 no 1_565
H11A F3 2.7434 no 1_565
H11A F5 2.5544 no 1_565
H11A C17 3.2933 no 4_575
H11A H16B 3.5853 no 4_575
H11A H17A 2.4021 no 4_575
H11A H17B 3.4727 no 4_575
H11B P1 3.3521 no 4_565
H11B F2 2.6550 no 4_565
H11B F4 2.4876 no 4_565
H11B F6 2.9214 no 4_565
H11B H16A 3.2036 no 4_565
H11B H17A 2.7573 no 4_575
H12A F5 2.7062 no 1_565
H12A H12B 3.4872 no 3_776
H12A H14A 2.9505 no 2_755
H12A H15A 2.8754 no 2_755
H12B F4 3.1899 no 4_565
H12B C12 3.3854 no 3_776
H12B C13 3.4095 no 3_776
H12B C16 3.5917 no 4_565
H12B H12A 3.4872 no 3_776
H12B H12B 2.7705 no 3_776
H12B H13A 2.7425 no 3_776
H12B H15A 3.0345 no 4_565
H12B H16A 2.7509 no 4_565
H13A F4 2.6409 no 2_755
H13A H12B 2.7425 no 3_776
H13A H14A 3.3411 no 2_755
H13A H15A 3.1112 no 2_755
H13B C14 3.5947 no 2_745
H13B C16 3.4422 no 4_565
H13B H14B 2.7485 no 2_745
H13B H15A 3.4707 no 4_565
H13B H15B 2.8669 no 2_745
H13B H16A 3.0622 no 4_565
H13B H16B 2.8770 no 4_565
H14A F4 3.2350 no 2_755
H14A F5 2.7981 no 2_755
H14A O5 3.5163 no 2_745
H14A C14 3.5256 no 2_745
H14A H12A 2.9505 no 2_745
H14A H13A 3.3411 no 2_745
H14A H14B 2.7265 no 2_745
H14B F1 3.1618 no 2_755
H14B F4 3.1714 no 2_755
H14B F5 3.1729 no 2_755
H14B O5 3.5540 no 2_755
H14B C13 3.4640 no 2_755
H14B C14 3.5297 no 2_755
H14B H13B 2.7485 no 2_755
H14B H14A 2.7265 no 2_755
H15A C12 3.5686 no 2_745
H15A H12A 2.8754 no 2_745
H15A H12B 3.0345 no 4_564
H15A H13A 3.1112 no 2_745
H15A H13B 3.4707 no 4_564
H15A H15B 3.5007 no 3_775
H15B H13B 2.8669 no 2_755
H15B H15A 3.5007 no 3_775
H15B H15B 2.8517 no 3_775
H15B H16B 3.0653 no 3_775
H16A O4 2.6089 no 4_564
H16A C10 3.4718 no 4_564
H16A C11 3.2575 no 4_564
H16A C12 3.0820 no 4_564
H16A C13 3.5814 no 4_564
H16A H10A 2.8395 no 4_564
H16A H11B 3.2036 no 4_564
H16A H12B 2.7509 no 4_564
H16A H13B 3.0622 no 4_564
H16B F1 2.9119 no 4_564
H16B F5 3.2850 no 4_564
H16B O4 3.5122 no 4_564
H16B H11A 3.5853 no 4_574
H16B H13B 2.8770 no 4_564
H16B H15B 3.0653 no 3_775
H17A F1 3.5511 no 4_564
H17A F2 3.2611 no 1_565
H17A F3 3.0158 no 4_564
H17A F5 3.5107 no 4_564
H17A C10 3.5488 no 4_574
H17A C11 2.9656 no 4_574
H17A H10B 3.1106 no 4_574
H17A H11A 2.4021 no 4_574
H17A H11B 2.7573 no 4_574
H17B P1 3.5707 no 4_564
H17B F1 2.7747 no 4_564
H17B F3 2.6431 no 4_564
H17B F5 3.5547 no 4_564
H17B O3 3.5245 no 4_564
H17B O4 3.4054 no 4_564
H17B C10 3.4878 no 4_564
H17B H10A 2.7886 no 4_564
H17B H11A 3.4727 no 4_574
H18A C3 3.4042 no 4_564
H18A C28 3.4072 no 3_676
H18A H3A 3.2389 no 4_564
H18A H10A 3.5133 no 4_564
H18A H28A 2.4535 no 3_676
H18A H29A 3.5017 no 3_676
H18A H30A 3.0429 no 3_676
H18B F2 2.8529 no 1_565
H18B C31 3.5795 no 2_656
H18B H10B 2.8690 no 4_574
H18B H28A 3.1100 no 3_676
H18B H31A 2.8639 no 2_656
H18B H31C 3.4597 no 2_656
H19A N1 3.3816 no 4_564
H19A C26 3.5544 no 3_676
H19A C27 3.4726 no 3_676
H19A H3A 3.5454 no 4_564
H19A H25A 3.3066 no 3_676
H19A H26A 2.9999 no 3_676
H19A H27A 3.0089 no 3_676
H19A H28A 2.8417 no 3_676
H19A H30B 3.2856 no 2_656
H19A H31C 3.4297 no 2_656
H19B N1 3.1441 no 4_564
H19B C2 3.4202 no 4_564
H19B C3 3.0020 no 4_564
H19B C31 3.3718 no 2_646
H19B H3A 2.3173 no 4_564
H19B H10A 3.2912 no 4_564
H19B H31A 3.5278 no 2_646
H19B H31B 2.5256 no 2_646
H20A C23 2.9484 no 2_646
H20A C24 3.5807 no 2_646
H20A C25 3.2815 no 2_646
H20A H2 3.2493 no 4_565
H20A H23A 2.9642 no 2_646
H20A H23B 2.1960 no 2_646
H20A H25A 3.0881 no 2_646
H20A H25B 2.6893 no 2_646
H20B O1 2.9778 no 4_565
H20B N2 3.3536 no 4_565
H20B C8 3.5877 no 4_565
H20B C22 3.5644 no 2_656
H20B H2 2.6385 no 4_565
H20B H22A 3.1552 no 2_656
H20B H22B 3.0725 no 2_656
H20B H23B 3.5276 no 2_646
H20B H24B 3.0242 no 2_656
H21A C25 3.1727 no 4_564
H21A C26 3.3272 no 4_564
H21A C27 3.4894 no 4_564
H21A H24B 3.3131 no 4_564
H21A H25B 2.3996 no 4_564
H21A H26B 3.0868 no 4_564
H21A H27B 2.7077 no 4_564
H21B O1 3.3221 no 3_676
H21B H3 3.3553 no 3_676
H21B H22B 3.0518 no 2_656
H21B H24B 3.4718 no 2_656
H21B H26B 3.4980 no 4_564
H21B H27B 3.3692 no 4_564
H22A O1 2.8856 no 3_666
H22A C8 3.4236 no 3_666
H22A C27 3.4981 no 4_564
H22A H2 3.4679 no 3_666
H22A H20B 3.1552 no 2_646
H22A H23B 3.3663 no 2_646
H22A H27A 3.5954 no 4_564
H22A H27B 2.5937 no 4_564
H22A H29B 3.1495 no 4_564
H22B O1 2.9989 no 4_565
H22B C23 3.3794 no 2_646
H22B H20B 3.0725 no 2_646
H22B H21B 3.0518 no 2_646
H22B H23A 3.3025 no 2_646
H22B H23B 2.6472 no 2_646
H23A O1 3.5172 no 3_676
H23A N2 3.2280 no 3_676
H23A C8 3.3961 no 3_676
H23A H2 3.1770 no 3_676
H23A H20A 2.9642 no 2_656
H23A H22B 3.3025 no 2_656
H23A H27B 3.0571 no 4_564
H23A H29B 3.1647 no 4_564
H23B O1 3.0312 no 4_565
H23B C20 3.1665 no 2_656
H23B C22 3.3339 no 2_656
H23B H20A 2.1960 no 2_656
H23B H20B 3.5276 no 2_656
H23B H22A 3.3663 no 2_656
H23B H22B 2.6472 no 2_656
H24A O2 3.3532 no 2_646
H24A C29 2.9511 no 4_564
H24A C30 3.4353 no 4_564
H24A H27B 3.4111 no 4_564
H24A H29A 3.1542 no 4_564
H24A H29B 2.0128 no 4_564
H24A H30B 3.5834 no 4_564
H24A H31C 3.0467 no 4_564
H24B O2 3.2001 no 2_646
H24B N3 3.4113 no 2_646
H24B C9 3.1587 no 2_646
H24B C20 3.5924 no 2_646
H24B H20B 3.0242 no 2_646
H24B H21A 3.3131 no 4_565
H24B H21B 3.4718 no 2_646
H24B H29B 3.5623 no 4_564
H25A O2 2.9523 no 2_656
H25A C6 3.4905 no 3_676
H25A C9 3.2754 no 2_656
H25A H2 3.2313 no 3_676
H25A H6 2.9875 no 3_676
H25A H19A 3.3066 no 3_676
H25A H20A 3.0881 no 2_656
H25A H29B 3.3663 no 4_564
H25A H31C 3.5697 no 4_564
H25B N3 3.2328 no 2_656
H25B C9 3.4276 no 2_656
H25B C20 3.3902 no 2_656
H25B C21 3.3599 no 4_565
H25B H3 3.4907 no 2_656
H25B H20A 2.6893 no 2_656
H25B H21A 2.3996 no 4_565
H26A C30 3.5204 no 4_564
H26A C31 2.9842 no 4_564
H26A H19A 2.9999 no 3_676
H26A H29B 3.3829 no 4_564
H26A H30B 3.3864 no 4_564
H26A H31A 3.4383 no 4_564
H26A H31B 3.5058 no 4_564
H26A H31C 2.0243 no 4_564
H26B O2 3.5996 no 2_646
H26B N1 3.0515 no 2_646
H26B C1 3.0607 no 2_646
H26B C9 3.2501 no 2_646
H26B H21A 3.0868 no 4_565
H26B H21B 3.4980 no 4_565
H26B H31C 3.1476 no 4_564
H27A N1 3.1276 no 2_656
H27A C1 2.9144 no 2_656
H27A C8 3.2283 no 2_656
H27A C9 3.3588 no 2_656
H27A H19A 3.0089 no 3_676
H27A H22A 3.5954 no 4_565
H27B C21 3.1710 no 4_565
H27B C22 3.1327 no 4_565
H27B C23 3.4933 no 4_565
H27B H21A 2.7077 no 4_565
H27B H21B 3.3692 no 4_565
H27B H22A 2.5937 no 4_565
H27B H23A 3.0571 no 4_565
H27B H24A 3.4111 no 4_565
H28A C18 3.0771 no 3_676
H28A C19 3.3886 no 3_676
H28A H18A 2.4535 no 3_676
H28A H18B 3.1100 no 3_676
H28A H19A 2.8417 no 3_676
H28B N1 3.4439 no 2_646
H28B C2 2.9167 no 2_646
H28B C3 2.9852 no 2_646
H28B C4 3.3414 no 2_646
H28B C7 3.3489 no 2_646
H28B H3A 3.3315 no 2_646
H29A N2 2.9382 no 2_656
H29A C2 3.2525 no 2_656
H29A C6 3.1992 no 2_656
H29A C7 2.7804 no 2_656
H29A C8 3.5622 no 2_656
H29A H2 3.1376 no 2_656
H29A H6 3.4535 no 2_656
H29A H18A 3.5017 no 3_676
H29A H24A 3.1542 no 4_565
H29B C23 3.4351 no 4_565
H29B C24 2.9266 no 4_565
H29B C25 3.5451 no 4_565
H29B H22A 3.1495 no 4_565
H29B H23A 3.1647 no 4_565
H29B H24A 2.0128 no 4_565
H29B H24B 3.5623 no 4_565
H29B H25A 3.3663 no 4_565
H29B H26A 3.3829 no 4_565
H30A F3 2.6036 no 2_656
H30A H18A 3.0429 no 3_676
H30B F3 3.5522 no 2_656
H30B O3 3.4667 no 2_646
H30B O8 2.9899 no 2_646
H30B C4 3.0978 no 2_646
H30B C5 2.7808 no 2_646
H30B C6 3.2510 no 2_646
H30B H19A 3.2856 no 2_646
H30B H24A 3.5834 no 4_565
H30B H26A 3.3864 no 4_565
H31A P1 3.4447 no 2_656
H31A F2 2.6843 no 2_656
H31A F3 2.8338 no 2_656
H31A F6 2.8745 no 2_656
H31A H3A 3.2863 no 3_677
H31A H10B 3.1934 no 3_677
H31A H18B 2.8639 no 2_646
H31A H19B 3.5278 no 2_656
H31A H26A 3.4383 no 4_565
H31B F6 3.4833 no 2_656
H31B O8 3.4622 no 2_656
H31B C5 3.3069 no 2_656
H31B C6 3.0150 no 2_656
H31B C19 3.3044 no 2_656
H31B H3A 3.0827 no 3_677
H31B H6 2.8208 no 2_656
H31B H19B 2.5256 no 2_656
H31B H26A 3.5058 no 4_565
H31C C25 3.5555 no 4_565
H31C C26 2.9610 no 4_565
H31C H3A 3.2374 no 3_677
H31C H18B 3.4597 no 2_646
H31C H19A 3.4297 no 2_646
H31C H24A 3.0467 no 4_565
H31C H25A 3.5697 no 4_565
H31C H26A 2.0243 no 4_565
H31C H26B 3.1476 no 4_565

loop_
_geom_hbond_atom_site_label_D
_geom_hbond_atom_site_label_H
_geom_hbond_atom_site_label_A
_geom_hbond_site_symmetry_A
_geom_hbond_distance_DA
_geom_hbond_distance_DH
_geom_hbond_distance_HA
_geom_hbond_angle_DHA
_geom_hbond_publ_flag
N2 H2 O2 4_564 2.832(9) 0.870 1.999 159.7 no
N3 H3 O1 . 2.635(11) 0.870 1.960 133.4 no

loop_
_geom_torsion_atom_site_label_1
_geom_torsion_atom_site_label_2
_geom_torsion_atom_site_label_3
_geom_torsion_atom_site_label_4
_geom_torsion
_geom_torsion_publ_flag
F1 K1 O3 C4 -84.2(4) no
F1 K1 O3 C10 76.2(4) no
O3 K1 F1 P1 105.6(8) no
F1 K1 O4 C11 -142.1(5) no
F1 K1 O4 C12 92.2(5) no
O4 K1 F1 P1 162.8(9) no
F1 K1 O5 C13 -71.3(5) no
F1 K1 O5 C14 100.1(6) no
O5 K1 F1 P1 -134.1(9) no
F1 K1 O6 C15 -54.9(6) no
F1 K1 O6 C16 90.9(6) no
O6 K1 F1 P1 -77.5(8) no
F1 K1 O7 C17 -101.4(4) no
F1 K1 O7 C18 132.1(4) no
O7 K1 F1 P1 -14.7(9) no
F1 K1 O8 C5 65.7(5) no
F1 K1 O8 C19 -93.8(4) no
O8 K1 F1 P1 49.7(8) no
O3 K1 O4 C11 -35.1(3) no
O3 K1 O4 C12 -160.8(5) no
O4 K1 O3 C4 -154.7(4) no
O4 K1 O3 C10 5.7(3) no
O3 K1 O5 C13 18.0(6) no
O3 K1 O5 C14 -170.7(5) no
O5 K1 O3 C4 -159.2(4) no
O5 K1 O3 C10 1.2(4) no
O3 K1 O7 C17 150.8(3) no
O3 K1 O7 C18 24.2(4) no
O7 K1 O3 C4 28.4(4) no
O7 K1 O3 C10 -171.2(3) no
O3 K1 O8 C5 -21.3(3) no
O3 K1 O8 C19 179.2(4) no
O8 K1 O3 C4 22.8(3) no
O8 K1 O3 C10 -176.8(4) no
O4 K1 O5 C13 13.5(4) no
O4 K1 O5 C14 -175.2(7) no
O5 K1 O4 C11 140.5(4) no
O5 K1 O4 C12 14.8(4) no
O4 K1 O6 C15 23.7(6) no
O4 K1 O6 C16 169.5(4) no
O6 K1 O4 C11 128.9(4) no
O6 K1 O4 C12 3.1(5) no
O4 K1 O8 C5 -18.9(5) no
O4 K1 O8 C19 -178.4(3) no
O8 K1 O4 C11 -37.4(4) no
O8 K1 O4 C12 -163.2(3) no
O5 K1 O6 C15 12.0(4) no
O5 K1 O6 C16 157.8(6) no
O6 K1 O5 C13 -178.1(6) no
O6 K1 O5 C14 -6.8(5) no
O5 K1 O7 C17 -21.6(5) no
O5 K1 O7 C18 -148.1(3) no
O7 K1 O5 C13 -170.0(4) no
O7 K1 O5 C14 1.3(7) no
O6 K1 O7 C17 -13.7(3) no
O6 K1 O7 C18 -140.2(4) no
O7 K1 O6 C15 -160.3(6) no
O7 K1 O6 C16 -14.5(4) no
O6 K1 O8 C5 175.3(4) no
O6 K1 O8 C19 15.8(4) no
O8 K1 O6 C15 -171.1(4) no
O8 K1 O6 C16 -25.3(6) no
O7 K1 O8 C5 164.4(4) no
O7 K1 O8 C19 4.9(3) no
O8 K1 O7 C17 156.0(4) no
O8 K1 O7 C18 29.5(3) no
F3 P1 F1 K1 -96.5(7) no
F4 P1 F1 K1 87.3(7) no
F5 P1 F1 K1 176.2(9) no
F6 P1 F1 K1 -1.5(9) no
K1 O3 C4 C3 156.3(5) no
K1 O3 C4 C5 -23.4(9) no
K1 O3 C10 C11 23.1(8) no
C4 O3 C10 C11 -174.6(6) no
C10 O3 C4 C3 -4.6(11) no
C10 O3 C4 C5 175.7(6) no
K1 O4 C11 C10 66.5(6) no
K1 O4 C12 C13 -43.1(11) no
C11 O4 C12 C13 -165.9(8) no
C12 O4 C11 C10 -167.5(7) no
K1 O5 C13 C12 -41.9(14) no
K1 O5 C14 C15 0(2) no
C13 O5 C14 C15 170.9(14) no
C14 O5 C13 C12 147.2(15) no
K1 O6 C15 C14 -18.7(17) no
K1 O6 C16 C17 43.1(13) no
C15 O6 C16 C17 -173.5(11) no
C16 O6 C15 C14 -161.7(13) no
K1 O7 C17 C16 37.9(9) no
K1 O7 C18 C19 -61.5(8) no
C17 O7 C18 C19 170.1(7) no
C18 O7 C17 C16 165.5(7) no
K1 O8 C5 C4 19.5(8) no
K1 O8 C5 C6 -157.6(5) no
K1 O8 C19 C18 -34.8(9) no
C5 O8 C19 C18 164.0(6) no
C19 O8 C5 C4 179.2(7) no
C19 O8 C5 C6 2.1(11) no
C1 N1 C2 C3 177.5(9) no
C1 N1 C2 C7 -8.3(14) no
C2 N1 C1 C8 6.7(16) no
C2 N1 C1 C9 -174.5(8) no
C7 N2 C8 O1 178.2(11) no
C7 N2 C8 C1 -3.6(17) no
C8 N2 C7 C2 2.1(16) no
C8 N2 C7 C6 -175.2(10) no
C9 N3 C20 C21 154.1(17) no
C20 N3 C9 O2 5(3) no
C20 N3 C9 C1 173.2(17) no
N1 C1 C8 O1 177.3(12) no
N1 C1 C8 N2 -0.8(18) no
N1 C1 C9 O2 -12.2(19) no
N1 C1 C9 N3 179.6(10) no
C8 C1 C9 O2 166.5(12) no
C8 C1 C9 N3 -1.7(18) no
C9 C1 C8 O1 -1(2) no
C9 C1 C8 N2 -179.5(11) no
N1 C2 C3 C4 -179.5(8) no
N1 C2 C7 N2 3.9(14) no
N1 C2 C7 C6 -178.7(8) no
C3 C2 C7 N2 178.2(8) no
C3 C2 C7 C6 -4.4(14) no
C7 C2 C3 C4 6.3(14) no
C2 C3 C4 O3 176.3(8) no
C2 C3 C4 C5 -4.0(14) no
O3 C4 C5 O8 2.2(10) no
O3 C4 C5 C6 179.4(6) no
C3 C4 C5 O8 -177.5(7) no
C3 C4 C5 C6 -0.3(12) no
O8 C5 C6 C7 179.0(7) no
C4 C5 C6 C7 2.0(13) no
C5 C6 C7 N2 177.6(8) no
C5 C6 C7 C2 0.3(14) no
O3 C10 C11 O4 -60.4(9) no
O4 C12 C13 O5 57.9(16) no
O5 C14 C15 O6 13(3) no
O6 C16 C17 O7 -56.5(15) no
O7 C18 C19 O8 63.1(10) no
N3 C20 C21 C22 169.6(18) no
C20 C21 C22 C23 118(2) no
C21 C22 C23 C24 161.7(11) no
C22 C23 C24 C25 172.3(14) no
C23 C24 C25 C26 177.2(14) no
C24 C25 C26 C27 165.2(16) no
C25 C26 C27 C28 159(2) no
C26 C27 C28 C29 165(2) no
C27 C28 C29 C30 -176(2) no
C28 C29 C30 C31 -178(2) no
